data_4106493
loop_
_publ_author_name
'Chien-Wei Hsu'
'Chao-Chen Lin'
'Min-Wen Chung'
'Yun Chi'
'Gene-Hsiang Lee'
'Pi-Tai Chou'
'Chih-Hao Chang'
'Pin-Yang Chen'

_publ_section_title
;
 Systematic Investigation of the Metal-Structure-Photophysics Relationship
 of Emissive d10-Complexes of Group 11 Elements: The Prospect of
 Application in Organic Light Emitting Devices
;
_journal_name_full 'Journal of the American Chemical Society'
_journal_page_first 12085
_journal_page_last 12099
_journal_paper_doi 10.1021/ja2026568
_journal_volume 133
_journal_year 2011
_chemical_formula_sum 'C51 H41 Cu F6 N2 O2 P2'
_chemical_formula_weight 953.34
_chemical_name_systematic
; 
 ? 
;
_space_group_IT_number 15
_symmetry_cell_setting monoclinic
_symmetry_space_group_name_Hall '-C 2yc'
_symmetry_space_group_name_H-M 'C 1 2/c 1'
_atom_sites_solution_hydrogens geom
_atom_sites_solution_primary direct
_atom_sites_solution_secondary difmap
_audit_creation_method SHELXL-97
_cell_angle_alpha 90.00
_cell_angle_beta 127.2470(10)
_cell_angle_gamma 90.00
_cell_formula_units_Z 8
_cell_length_a 37.5399(17)
_cell_length_b 12.9489(6)
_cell_length_c 22.7366(10)
_cell_measurement_reflns_used 7297
_cell_measurement_temperature 150(2)
_cell_measurement_theta_max 25.53
_cell_measurement_theta_min 2.25
_cell_volume 8798.0(7)
_computing_cell_refinement 'Bruker SAINT'
_computing_data_collection 'Bruker SMART'
_computing_data_reduction 'Bruker SAINT'
_computing_molecular_graphics 'Bruker SHELXTL'
_computing_publication_material 'Bruker SHELXTL'
_computing_structure_refinement 'SHELXL-97 (Sheldrick, 1997)'
_computing_structure_solution 'SHELXS-97 (Sheldrick, 1990)'
_diffrn_ambient_temperature 150(2)
_diffrn_measured_fraction_theta_full 1.000
_diffrn_measured_fraction_theta_max 1.000
_diffrn_measurement_device_type 'BRUKER SMART APEXCCD area detector'
_diffrn_measurement_method 'omega scans'
_diffrn_radiation_monochromator graphite
_diffrn_radiation_source 'fine-focus sealed tube'
_diffrn_radiation_type MoK\a
_diffrn_radiation_wavelength 0.71073
_diffrn_reflns_av_R_equivalents 0.0324
_diffrn_reflns_av_sigmaI/netI 0.0391
_diffrn_reflns_limit_h_max 48
_diffrn_reflns_limit_h_min -48
_diffrn_reflns_limit_k_max 16
_diffrn_reflns_limit_k_min -16
_diffrn_reflns_limit_l_max 18
_diffrn_reflns_limit_l_min -29
_diffrn_reflns_number 26824
_diffrn_reflns_theta_full 27.50
_diffrn_reflns_theta_max 27.50
_diffrn_reflns_theta_min 1.36
_exptl_absorpt_coefficient_mu 0.639
_exptl_absorpt_correction_T_max 0.9103
_exptl_absorpt_correction_T_min 0.7407
_exptl_absorpt_correction_type multi-scan
_exptl_crystal_colour colorless
_exptl_crystal_density_diffrn 1.439
_exptl_crystal_density_meas ?
_exptl_crystal_description plate
_exptl_crystal_F_000 3920
_exptl_crystal_size_max 0.50
_exptl_crystal_size_mid 0.40
_exptl_crystal_size_min 0.15
_refine_diff_density_max 1.644
_refine_diff_density_min -1.121
_refine_diff_density_rms 0.101
_refine_ls_extinction_method none
_refine_ls_goodness_of_fit_ref 1.107
_refine_ls_hydrogen_treatment constr
_refine_ls_matrix_type full
_refine_ls_number_parameters 548
_refine_ls_number_reflns 10105
_refine_ls_number_restraints 6
_refine_ls_restrained_S_all 1.168
_refine_ls_R_factor_all 0.0716
_refine_ls_R_factor_gt 0.0584
_refine_ls_shift/su_max 0.026
_refine_ls_shift/su_mean 0.001
_refine_ls_structure_factor_coef Fsqd
_refine_ls_weighting_details 'calc w=1/[\s^2^(Fo^2^)+(0.0883P)^2^+21.8527P] where P=(Fo^2^+2Fc^2^)/3'
_refine_ls_weighting_scheme calc
_refine_ls_wR_factor_gt 0.1630
_refine_ls_wR_factor_ref 0.1742
_reflns_number_gt 8208
_reflns_number_total 10105
_reflns_threshold_expression >2sigma(I)
_cod_data_source_file ja2026568_si_001_1.cif
_cod_data_source_block 1
_cod_depositor_comments
;
The following automatic conversions were performed:

'_exptl_crystal_density_meas' value 'not_measured' was changed to '?'
- the value is perceived as not measured.

Automatic conversion script
Id: cif_fix_values 3008 2015-01-20 13:52:24Z robertas 
;
_cod_database_code 4106493

loop_
_symmetry_equiv_pos_as_xyz
'x, y, z'
'-x, y, -z+1/2'
'x+1/2, y+1/2, z'
'-x+1/2, y+1/2, -z+1/2'
'-x, -y, -z'
'x, -y, z-1/2'
'-x+1/2, -y+1/2, -z'
'x+1/2, -y+1/2, z-1/2'

loop_
_atom_site_label
_atom_site_type_symbol
_atom_site_fract_x
_atom_site_fract_y
_atom_site_fract_z
_atom_site_U_iso_or_equiv
_atom_site_adp_type
_atom_site_occupancy
_atom_site_symmetry_multiplicity
_atom_site_calc_flag
_atom_site_refinement_flags
_atom_site_disorder_assembly
_atom_site_disorder_group
Cu Cu 0.118787(12) 0.09201(3) 0.20541(2) 0.02220(12) Uani 1 1 d . . .
P1 P 0.17148(3) 0.15212(6) 0.32036(4) 0.02172(18) Uani 1 1 d . . .
P2 P 0.10730(3) -0.07734(6) 0.20520(4) 0.02329(18) Uani 1 1 d . . .
O1 O 0.11055(7) 0.00855(17) 0.32657(12) 0.0257(5) Uani 1 1 d . . .
N1 N 0.05944(9) 0.1720(2) 0.16580(15) 0.0257(6) Uani 1 1 d . . .
N2 N 0.11283(9) 0.1788(2) 0.12609(15) 0.0247(5) Uani 1 1 d . . .
C1 C 0.03356(11) 0.1612(3) 0.1880(2) 0.0329(7) Uani 1 1 d . . .
H1 H 0.0421 0.1125 0.2257 0.040 Uiso 1 1 calc R . .
C2 C -0.00488(12) 0.2179(3) 0.1582(2) 0.0409(9) Uani 1 1 d . . .
H2 H -0.0222 0.2094 0.1756 0.049 Uiso 1 1 calc R . .
C3 C -0.01764(13) 0.2872(3) 0.1027(2) 0.0454(10) Uani 1 1 d . . .
H3 H -0.0440 0.3275 0.0813 0.055 Uiso 1 1 calc R . .
C4 C 0.00792(12) 0.2978(3) 0.0784(2) 0.0395(9) Uani 1 1 d . . .
H4 H -0.0011 0.3440 0.0392 0.047 Uiso 1 1 calc R . .
C5 C 0.04723(10) 0.2403(3) 0.11161(18) 0.0264(6) Uani 1 1 d . . .
C6 C 0.07793(10) 0.2466(2) 0.09243(17) 0.0245(6) Uani 1 1 d . . .
C7 C 0.08076(11) 0.3143(3) 0.04684(19) 0.0289(7) Uani 1 1 d . . .
C8 C 0.11887(11) 0.2859(3) 0.05356(19) 0.0308(7) Uani 1 1 d . . .
H8 H 0.1299 0.3168 0.0296 0.037 Uiso 1 1 calc R . .
C9 C 0.13722(11) 0.2039(3) 0.10188(18) 0.0278(7) Uani 1 1 d . A .
C10 C 0.05077(14) 0.3991(3) -0.0004(3) 0.0428(9) Uani 1 1 d . . .
C11 C 0.17703(13) 0.1452(3) 0.1254(2) 0.0397(9) Uani 1 1 d . . .
C12 C 0.13701(11) -0.1326(2) 0.29789(17) 0.0263(6) Uani 1 1 d . . .
C13 C 0.13762(11) -0.0787(2) 0.35167(18) 0.0248(6) Uani 1 1 d . . .
C14 C 0.16242(12) -0.1115(3) 0.42441(19) 0.0314(7) Uani 1 1 d . . .
H14 H 0.1621 -0.0734 0.4598 0.038 Uiso 1 1 calc R . .
C15 C 0.18766(14) -0.2007(3) 0.4449(2) 0.0394(9) Uani 1 1 d . . .
H15 H 0.2050 -0.2236 0.4947 0.047 Uiso 1 1 calc R . .
C16 C 0.18778(14) -0.2566(3) 0.3932(2) 0.0413(9) Uani 1 1 d . . .
H16 H 0.2052 -0.3177 0.4075 0.050 Uiso 1 1 calc R . .
C17 C 0.16230(13) -0.2231(3) 0.3201(2) 0.0351(8) Uani 1 1 d . . .
H17 H 0.1621 -0.2626 0.2847 0.042 Uiso 1 1 calc R . .
C18 C 0.12270(11) -0.1713(3) 0.16451(18) 0.0279(7) Uani 1 1 d . . .
C19 C 0.16482(13) -0.1608(3) 0.1813(2) 0.0377(8) Uani 1 1 d . . .
H19 H 0.1817 -0.0998 0.2048 0.045 Uiso 1 1 calc R . .
C20 C 0.18237(15) -0.2390(4) 0.1638(3) 0.0478(10) Uani 1 1 d . . .
H20 H 0.2115 -0.2323 0.1767 0.057 Uiso 1 1 calc R . .
C21 C 0.15730(17) -0.3262(3) 0.1277(2) 0.0473(10) Uani 1 1 d . . .
H21 H 0.1694 -0.3804 0.1165 0.057 Uiso 1 1 calc R . .
C22 C 0.11522(17) -0.3345(3) 0.1082(3) 0.0511(11) Uani 1 1 d . . .
H22 H 0.0977 -0.3936 0.0816 0.061 Uiso 1 1 calc R . .
C23 C 0.09757(14) -0.2581(3) 0.1265(2) 0.0396(8) Uani 1 1 d . . .
H23 H 0.0683 -0.2654 0.1131 0.048 Uiso 1 1 calc R . .
C24 C 0.04837(11) -0.1037(3) 0.16111(19) 0.0286(7) Uani 1 1 d . . .
C25 C 0.03386(14) -0.1606(4) 0.1942(2) 0.0474(10) Uani 1 1 d . . .
H25 H 0.0549 -0.1916 0.2411 0.057 Uiso 1 1 calc R . .
C26 C -0.01204(16) -0.1722(5) 0.1582(3) 0.0617(13) Uani 1 1 d . . .
H26 H -0.0220 -0.2109 0.1812 0.074 Uiso 1 1 calc R . .
C27 C -0.04262(14) -0.1291(4) 0.0907(3) 0.0527(12) Uani 1 1 d . . .
H27 H -0.0737 -0.1375 0.0671 0.063 Uiso 1 1 calc R . .
C28 C -0.02853(14) -0.0735(4) 0.0568(2) 0.0491(11) Uani 1 1 d . . .
H28 H -0.0498 -0.0446 0.0093 0.059 Uiso 1 1 calc R . .
C29 C 0.01672(13) -0.0598(3) 0.0923(2) 0.0410(9) Uani 1 1 d . . .
H29 H 0.0264 -0.0198 0.0693 0.049 Uiso 1 1 calc R . .
C30 C 0.15159(10) 0.1679(2) 0.37611(17) 0.0239(6) Uani 1 1 d . . .
C31 C 0.12471(10) 0.0919(2) 0.37485(18) 0.0250(6) Uani 1 1 d . . .
C32 C 0.10968(12) 0.0996(3) 0.4174(2) 0.0322(7) Uani 1 1 d . . .
H32 H 0.0913 0.0469 0.4154 0.039 Uiso 1 1 calc R . .
C33 C 0.12160(12) 0.1843(3) 0.4627(2) 0.0352(8) Uani 1 1 d . . .
H33 H 0.1120 0.1895 0.4928 0.042 Uiso 1 1 calc R . .
C34 C 0.14748(12) 0.2614(3) 0.4642(2) 0.0346(8) Uani 1 1 d . . .
H34 H 0.1553 0.3202 0.4948 0.042 Uiso 1 1 calc R . .
C35 C 0.16214(11) 0.2533(3) 0.42131(19) 0.0299(7) Uani 1 1 d . . .
H35 H 0.1798 0.3073 0.4227 0.036 Uiso 1 1 calc R . .
C36 C 0.22239(10) 0.0757(2) 0.38156(18) 0.0244(6) Uani 1 1 d . . .
C37 C 0.24384(11) 0.0655(3) 0.45701(19) 0.0287(7) Uani 1 1 d . . .
H37 H 0.2321 0.0995 0.4789 0.034 Uiso 1 1 calc R . .
C38 C 0.28204(12) 0.0065(3) 0.5003(2) 0.0350(8) Uani 1 1 d . . .
H38 H 0.2964 0.0003 0.5518 0.042 Uiso 1 1 calc R . .
C39 C 0.29936(12) -0.0432(3) 0.4694(2) 0.0379(8) Uani 1 1 d . . .
H39 H 0.3257 -0.0836 0.4997 0.045 Uiso 1 1 calc R . .
C40 C 0.27868(13) -0.0349(3) 0.3949(2) 0.0393(9) Uani 1 1 d . . .
H40 H 0.2906 -0.0698 0.3735 0.047 Uiso 1 1 calc R . .
C41 C 0.24009(12) 0.0249(3) 0.3508(2) 0.0328(7) Uani 1 1 d . . .
H41 H 0.2258 0.0308 0.2994 0.039 Uiso 1 1 calc R . .
C42 C 0.19218(11) 0.2813(2) 0.32356(18) 0.0253(6) Uani 1 1 d . . .
C43 C 0.23614(11) 0.3120(3) 0.3752(2) 0.0309(7) Uani 1 1 d . . .
H43 H 0.2574 0.2648 0.4120 0.037 Uiso 1 1 calc R . .
C44 C 0.24944(13) 0.4118(3) 0.3734(2) 0.0391(9) Uani 1 1 d . . .
H44 H 0.2797 0.4322 0.4089 0.047 Uiso 1 1 calc R . .
C45 C 0.21921(15) 0.4804(3) 0.3209(3) 0.0463(10) Uani 1 1 d . . .
H45 H 0.2284 0.5484 0.3201 0.056 Uiso 1 1 calc R . .
C46 C 0.17528(16) 0.4508(3) 0.2690(3) 0.0544(12) Uani 1 1 d . . .
H46 H 0.1542 0.4983 0.2324 0.065 Uiso 1 1 calc R . .
C47 C 0.16195(13) 0.3515(3) 0.2704(2) 0.0440(10) Uani 1 1 d . . .
H47 H 0.1317 0.3314 0.2343 0.053 Uiso 1 1 calc R . .
F1 F 0.04522(9) 0.47156(18) 0.03578(17) 0.0554(7) Uani 1 1 d . . .
F2 F 0.06691(10) 0.4502(2) -0.03119(19) 0.0720(9) Uani 1 1 d . . .
F3 F 0.00909(8) 0.3681(2) -0.05645(14) 0.0540(7) Uani 1 1 d . . .
F4 F 0.19760(9) 0.1829(2) 0.09916(16) 0.0596(8) Uani 1 1 d . A .
F5 F 0.16320(17) 0.0474(4) 0.0868(3) 0.0416(11) Uiso 0.50 1 d P A 1
F6 F 0.20380(15) 0.1149(4) 0.1924(3) 0.0373(10) Uiso 0.50 1 d P A 1
F5' F 0.1744(2) 0.0480(5) 0.1225(4) 0.0660(16) Uiso 0.50 1 d P A 2
F6' F 0.21138(16) 0.1619(4) 0.2028(3) 0.0438(11) Uiso 0.50 1 d P A 2
O2 O -0.0850(3) 0.6099(7) 0.1609(5) 0.172(3) Uiso 1 1 d D . .
C48 C -0.0729(7) 0.5043(13) 0.1576(10) 0.250 Uiso 1 1 d D . .
H48A H -0.0455 0.5052 0.1607 0.300 Uiso 1 1 calc R . .
H48B H -0.0972 0.4733 0.1096 0.300 Uiso 1 1 calc R . .
C49 C -0.0649(7) 0.4386(14) 0.2196(10) 0.251(8) Uiso 1 1 d D . .
H49A H -0.0907 0.3918 0.1996 0.301 Uiso 1 1 calc R . .
H49B H -0.0380 0.3955 0.2403 0.301 Uiso 1 1 calc R . .
C50 C -0.0588(5) 0.5018(11) 0.2781(9) 0.200(6) Uiso 1 1 d D . .
H50A H -0.0725 0.4715 0.3001 0.240 Uiso 1 1 calc R . .
H50B H -0.0272 0.5207 0.3171 0.240 Uiso 1 1 calc R . .
C51 C -0.0849(6) 0.5849(13) 0.2268(9) 0.250 Uiso 1 1 d D . .
H51A H -0.0756 0.6488 0.2566 0.300 Uiso 1 1 calc R . .
H51B H -0.1164 0.5720 0.2066 0.300 Uiso 1 1 calc R . .

loop_
_atom_site_aniso_label
_atom_site_aniso_U_11
_atom_site_aniso_U_22
_atom_site_aniso_U_33
_atom_site_aniso_U_23
_atom_site_aniso_U_13
_atom_site_aniso_U_12
Cu 0.0207(2) 0.0237(2) 0.0214(2) 0.00099(14) 0.01233(16) -0.00014(14)
P1 0.0200(4) 0.0226(4) 0.0215(4) -0.0004(3) 0.0120(3) -0.0011(3)
P2 0.0246(4) 0.0232(4) 0.0216(4) -0.0013(3) 0.0137(3) -0.0022(3)
O1 0.0260(11) 0.0262(11) 0.0233(11) -0.0022(9) 0.0141(9) -0.0012(9)
N1 0.0219(12) 0.0289(14) 0.0258(13) -0.0007(11) 0.0141(11) -0.0013(10)
N2 0.0246(12) 0.0270(13) 0.0243(13) 0.0002(11) 0.0158(11) -0.0007(10)
C1 0.0253(16) 0.044(2) 0.0302(17) 0.0014(15) 0.0172(14) 0.0003(14)
C2 0.0286(17) 0.059(3) 0.042(2) 0.0040(19) 0.0251(17) 0.0043(17)
C3 0.0294(18) 0.053(2) 0.053(2) 0.012(2) 0.0247(18) 0.0139(17)
C4 0.0287(17) 0.045(2) 0.042(2) 0.0115(17) 0.0198(16) 0.0096(16)
C5 0.0233(14) 0.0255(15) 0.0261(15) -0.0002(13) 0.0127(13) 0.0002(12)
C6 0.0226(14) 0.0241(15) 0.0229(14) -0.0008(12) 0.0118(12) -0.0003(12)
C7 0.0284(16) 0.0259(16) 0.0306(17) 0.0022(13) 0.0168(14) -0.0019(13)
C8 0.0316(16) 0.0314(17) 0.0327(17) 0.0039(14) 0.0211(15) -0.0027(14)
C9 0.0262(15) 0.0330(17) 0.0257(16) 0.0009(13) 0.0164(13) -0.0012(13)
C10 0.042(2) 0.034(2) 0.054(2) 0.0150(18) 0.030(2) 0.0045(16)
C11 0.0389(19) 0.047(2) 0.046(2) 0.0184(18) 0.0322(18) 0.0127(17)
C12 0.0282(15) 0.0248(15) 0.0240(15) -0.0001(13) 0.0148(13) -0.0044(12)
C13 0.0258(15) 0.0214(15) 0.0269(16) 0.0000(12) 0.0159(13) -0.0047(12)
C14 0.0375(18) 0.0302(17) 0.0257(16) 0.0001(14) 0.0187(15) -0.0032(14)
C15 0.049(2) 0.0341(19) 0.0281(17) 0.0079(15) 0.0200(17) 0.0039(16)
C16 0.051(2) 0.0307(18) 0.037(2) 0.0088(16) 0.0240(18) 0.0110(17)
C17 0.046(2) 0.0276(17) 0.0329(18) 0.0014(14) 0.0243(17) 0.0026(15)
C18 0.0354(17) 0.0264(16) 0.0259(16) -0.0003(13) 0.0206(14) -0.0004(13)
C19 0.043(2) 0.0349(19) 0.047(2) -0.0029(16) 0.0337(19) -0.0037(16)
C20 0.054(2) 0.051(2) 0.060(3) 0.008(2) 0.046(2) 0.013(2)
C21 0.077(3) 0.037(2) 0.047(2) 0.0053(18) 0.047(2) 0.016(2)
C22 0.073(3) 0.033(2) 0.051(2) -0.0137(19) 0.040(2) -0.006(2)
C23 0.043(2) 0.037(2) 0.039(2) -0.0116(17) 0.0252(17) -0.0087(16)
C24 0.0273(16) 0.0288(16) 0.0289(16) -0.0082(13) 0.0165(14) -0.0052(13)
C25 0.039(2) 0.063(3) 0.043(2) 0.001(2) 0.0258(19) -0.0101(19)
C26 0.043(2) 0.085(4) 0.066(3) -0.010(3) 0.037(2) -0.019(2)
C27 0.0283(19) 0.062(3) 0.060(3) -0.032(2) 0.023(2) -0.0097(19)
C28 0.0305(19) 0.051(2) 0.042(2) -0.0120(19) 0.0100(17) 0.0001(17)
C29 0.0332(19) 0.046(2) 0.0305(18) -0.0038(17) 0.0122(16) -0.0060(16)
C30 0.0206(14) 0.0270(15) 0.0227(14) -0.0007(12) 0.0123(12) 0.0016(12)
C31 0.0236(15) 0.0268(16) 0.0230(15) -0.0006(12) 0.0132(13) 0.0012(12)
C32 0.0310(17) 0.0380(19) 0.0341(18) -0.0014(15) 0.0231(15) -0.0016(14)
C33 0.0350(18) 0.046(2) 0.0318(18) -0.0047(16) 0.0238(16) 0.0022(16)
C34 0.0353(18) 0.0356(19) 0.0337(18) -0.0108(15) 0.0213(16) -0.0016(15)
C35 0.0279(16) 0.0303(17) 0.0311(17) -0.0052(14) 0.0177(14) -0.0021(13)
C36 0.0207(14) 0.0229(15) 0.0271(15) 0.0007(12) 0.0132(13) -0.0020(11)
C37 0.0289(16) 0.0271(16) 0.0288(16) 0.0007(13) 0.0167(14) 0.0002(13)
C38 0.0307(17) 0.0326(18) 0.0299(18) 0.0075(14) 0.0121(15) 0.0016(14)
C39 0.0318(18) 0.0298(18) 0.047(2) 0.0099(16) 0.0208(17) 0.0089(14)
C40 0.0387(19) 0.0359(19) 0.049(2) 0.0025(17) 0.0298(18) 0.0091(16)
C41 0.0319(17) 0.0353(18) 0.0338(18) 0.0005(15) 0.0212(15) 0.0042(14)
C42 0.0282(15) 0.0234(15) 0.0266(15) -0.0015(12) 0.0178(13) -0.0028(12)
C43 0.0266(16) 0.0302(17) 0.0355(18) -0.0016(14) 0.0186(15) -0.0029(13)
C44 0.0339(19) 0.038(2) 0.051(2) -0.0050(17) 0.0281(18) -0.0122(15)
C45 0.059(3) 0.0298(19) 0.057(3) -0.0011(18) 0.039(2) -0.0128(18)
C46 0.057(3) 0.030(2) 0.050(2) 0.0099(19) 0.019(2) -0.0018(19)
C47 0.036(2) 0.0303(19) 0.040(2) 0.0038(16) 0.0094(17) -0.0031(15)
F1 0.0503(14) 0.0285(11) 0.0833(19) 0.0019(12) 0.0383(14) 0.0067(10)
F2 0.0755(19) 0.0628(18) 0.098(2) 0.0530(17) 0.0634(19) 0.0265(15)
F3 0.0397(13) 0.0573(15) 0.0404(13) 0.0140(12) 0.0114(11) 0.0112(11)
F4 0.0513(14) 0.085(2) 0.0701(17) 0.0321(15) 0.0515(14) 0.0220(14)

loop_
_atom_type_symbol
_atom_type_description
_atom_type_scat_dispersion_real
_atom_type_scat_dispersion_imag
_atom_type_scat_source
C C 0.0033 0.0016 'International Tables Vol C Tables 4.2.6.8 and 6.1.1.4'
H H 0.0000 0.0000 'International Tables Vol C Tables 4.2.6.8 and 6.1.1.4'
N N 0.0061 0.0033 'International Tables Vol C Tables 4.2.6.8 and 6.1.1.4'
O O 0.0106 0.0060 'International Tables Vol C Tables 4.2.6.8 and 6.1.1.4'
F F 0.0171 0.0103 'International Tables Vol C Tables 4.2.6.8 and 6.1.1.4'
P P 0.1023 0.0942 'International Tables Vol C Tables 4.2.6.8 and 6.1.1.4'
Cu Cu 0.3201 1.2651 'International Tables Vol C Tables 4.2.6.8 and 6.1.1.4'

loop_
_geom_angle_atom_site_label_1
_geom_angle_atom_site_label_2
_geom_angle_atom_site_label_3
_geom_angle
N2 Cu N1 80.04(11)
N2 Cu P2 128.88(8)
N1 Cu P2 109.25(8)
N2 Cu P1 112.83(8)
N1 Cu P1 106.56(8)
P2 Cu P1 111.95(3)
C42 P1 C36 103.96(14)
C42 P1 C30 102.25(15)
C36 P1 C30 102.10(15)
C42 P1 Cu 114.55(11)
C36 P1 Cu 118.32(11)
C30 P1 Cu 113.67(10)
C18 P2 C24 104.35(15)
C18 P2 C12 99.46(15)
C24 P2 C12 104.53(16)
C18 P2 Cu 122.44(11)
C24 P2 Cu 110.67(12)
C12 P2 Cu 113.49(11)
C13 O1 C31 118.0(2)
C1 N1 C5 119.1(3)
C1 N1 Cu 127.3(2)
C5 N1 Cu 113.6(2)
C9 N2 C6 105.8(3)
C9 N2 Cu 139.0(2)
C6 N2 Cu 114.2(2)
N1 C1 C2 122.7(3)
C3 C2 C1 118.5(3)
C4 C3 C2 119.6(3)
C3 C4 C5 119.8(4)
N1 C5 C4 120.4(3)
N1 C5 C6 114.6(3)
C4 C5 C6 125.1(3)
N2 C6 C7 109.8(3)
N2 C6 C5 117.4(3)
C7 C6 C5 132.7(3)
C8 C7 C6 106.5(3)
C8 C7 C10 124.0(3)
C6 C7 C10 129.5(3)
C9 C8 C7 106.0(3)
N2 C9 C8 111.8(3)
N2 C9 C11 121.2(3)
C8 C9 C11 127.0(3)
F1 C10 F2 105.1(3)
F1 C10 F3 105.4(3)
F2 C10 F3 106.5(4)
F1 C10 C7 114.1(4)
F2 C10 C7 111.1(3)
F3 C10 C7 113.9(3)
F5' C11 F6 74.7(5)
F5' C11 F4 113.1(4)
F6 C11 F4 113.5(4)
F5' C11 F6' 101.5(5)
F6 C11 F6' 27.0(3)
F4 C11 F6' 99.3(4)
F5' C11 F5 26.6(3)
F6 C11 F5 100.9(4)
F4 C11 F5 98.2(4)
F6' C11 F5 127.0(4)
F5' C11 C9 118.0(4)
F6 C11 C9 119.3(4)
F4 C11 C9 113.0(3)
F6' C11 C9 109.4(4)
F5 C11 C9 108.8(4)
C13 C12 C17 117.1(3)
C13 C12 P2 119.3(2)
C17 C12 P2 123.4(3)
C14 C13 O1 122.4(3)
C14 C13 C12 122.4(3)
O1 C13 C12 115.2(3)
C15 C14 C13 119.1(3)
C16 C15 C14 120.3(3)
C15 C16 C17 119.9(4)
C16 C17 C12 121.1(3)
C23 C18 C19 118.9(3)
C23 C18 P2 123.6(3)
C19 C18 P2 117.0(3)
C20 C19 C18 120.5(4)
C21 C20 C19 119.7(4)
C22 C21 C20 119.9(4)
C21 C22 C23 121.1(4)
C18 C23 C22 119.9(4)
C25 C24 C29 118.8(3)
C25 C24 P2 123.2(3)
C29 C24 P2 117.9(3)
C24 C25 C26 119.5(4)
C27 C26 C25 121.0(5)
C26 C27 C28 120.0(4)
C27 C28 C29 119.7(4)
C28 C29 C24 121.0(4)
C35 C30 C31 117.0(3)
C35 C30 P1 123.1(2)
C31 C30 P1 120.0(2)
C32 C31 O1 118.8(3)
C32 C31 C30 121.9(3)
O1 C31 C30 119.2(3)
C33 C32 C31 119.5(3)
C34 C33 C32 119.9(3)
C33 C34 C35 120.2(3)
C34 C35 C30 121.5(3)
C41 C36 C37 118.7(3)
C41 C36 P1 118.1(3)
C37 C36 P1 123.2(3)
C38 C37 C36 120.6(3)
C39 C38 C37 120.4(3)
C38 C39 C40 120.3(3)
C39 C40 C41 119.6(4)
C36 C41 C40 120.5(3)
C47 C42 C43 118.6(3)
C47 C42 P1 117.5(3)
C43 C42 P1 123.8(3)
C42 C43 C44 120.3(3)
C45 C44 C43 120.4(4)
C44 C45 C46 119.9(4)
C45 C46 C47 120.0(4)
C42 C47 C46 120.8(4)
C48 O2 C51 92.0(9)
O2 C48 C49 111.8(13)
C50 C49 C48 111.6(16)
C51 C50 C49 91.4(14)
C50 C51 O2 123.2(13)

loop_
_geom_bond_atom_site_label_1
_geom_bond_atom_site_label_2
_geom_bond_distance
Cu N2 2.019(3)
Cu N1 2.102(3)
Cu P2 2.2344(9)
Cu P1 2.2563(9)
P1 C42 1.828(3)
P1 C36 1.830(3)
P1 C30 1.831(3)
P2 C18 1.821(3)
P2 C24 1.825(3)
P2 C12 1.830(3)
O1 C13 1.390(4)
O1 C31 1.395(4)
N1 C1 1.345(4)
N1 C5 1.351(4)
N2 C9 1.363(4)
N2 C6 1.363(4)
C1 C2 1.377(5)
C2 C3 1.377(6)
C3 C4 1.373(6)
C4 C5 1.398(5)
C5 C6 1.461(5)
C6 C7 1.409(5)
C7 C8 1.393(5)
C7 C10 1.471(5)
C8 C9 1.375(5)
C9 C11 1.459(5)
C10 F1 1.344(5)
C10 F2 1.345(5)
C10 F3 1.349(5)
C11 F5' 1.262(8)
C11 F6 1.277(6)
C11 F4 1.322(4)
C11 F6' 1.435(6)
C11 F5 1.447(7)
C12 C13 1.396(5)
C12 C17 1.397(5)
C13 C14 1.385(5)
C14 C15 1.383(5)
C15 C16 1.382(6)
C16 C17 1.394(5)
C18 C23 1.383(5)
C18 C19 1.391(5)
C19 C20 1.390(6)
C20 C21 1.379(7)
C21 C22 1.362(7)
C22 C23 1.388(6)
C24 C25 1.379(5)
C24 C29 1.390(5)
C25 C26 1.398(6)
C26 C27 1.361(7)
C27 C28 1.373(7)
C28 C29 1.382(6)
C30 C35 1.395(5)
C30 C31 1.397(4)
C31 C32 1.387(5)
C32 C33 1.382(5)
C33 C34 1.378(5)
C34 C35 1.384(5)
C36 C41 1.388(5)
C36 C37 1.392(5)
C37 C38 1.378(5)
C38 C39 1.372(6)
C39 C40 1.377(6)
C40 C41 1.395(5)
C42 C47 1.383(5)
C42 C43 1.383(5)
C43 C44 1.396(5)
C44 C45 1.364(6)
C45 C46 1.380(6)
C46 C47 1.386(6)
O2 C48 1.458(13)
O2 C51 1.529(14)
C48 C49 1.511(15)
C49 C50 1.458(15)
C50 C51 1.447(14)
